data_7018835
loop_
_publ_author_name
'Budzisz, E.'
'Bobka, R.'
'Hauss, A.'
'Roedel, J. N.'
'Wirth, S.'
'Lorenz, I.-P.'
'Rozalska, B.'
'Wi\;eckowska-Szakiel, M.'
'Krajewska, U.'
'Rozalski, M.'

_publ_section_title
;
 Synthesis, structural characterization, antimicrobial and cytotoxic
 effects of aziridine, 2-aminoethylaziridine and azirine complexes of
 copper(ii) and palladium(ii)
;
_journal_issue 19
_journal_name_full 'Dalton Transactions'
_journal_page_first 5925
_journal_paper_doi 10.1039/c2dt12107g
_journal_volume 41
_journal_year 2012
_chemical_absolute_configuration ad
_chemical_formula_moiety 'C14 H23 Cl N2 Pd'
_chemical_formula_sum 'C14 H23 Cl N2 Pd'
_chemical_formula_weight 361.22
_chemical_name_systematic
;
Chlorido-(2,2-dimethylaziridine)-[2-{1-(dimethylaminoethyl}
phenyl-C,N]-palladium(II)
;
_space_group_IT_number 4
_symmetry_cell_setting monoclinic
_symmetry_Int_Tables_number 4
_symmetry_space_group_name_Hall 'P 2yb'
_symmetry_space_group_name_H-M 'P 1 21 1'
_atom_sites_solution_hydrogens geom
_atom_sites_solution_primary direct
_atom_sites_solution_secondary difmap
_audit_creation_date 21-Jun-07
_audit_creation_method SHELXL-97
_cell_angle_alpha 90.00
_cell_angle_beta 92.912(3)
_cell_angle_gamma 90.00
_cell_formula_units_Z 8
_cell_length_a 10.7546(5)
_cell_length_b 26.4634(11)
_cell_length_c 11.0319(4)
_cell_measurement_temperature 200(2)
_cell_measurement_theta_max 27.4996
_cell_measurement_theta_min 3.7635
_cell_volume 3135.7(2)
_computing_cell_refinement
;
CrysAlis RED, Oxford Diffraction Ltd.,
Version 1.171.31.7 (release 18-10-2006 CrysAlis171 .NET)
(compiled Oct 18 2006,16:28:17)
;
_computing_data_collection
;
CrysAlis CCD, Oxford Diffraction Ltd.,
Version 1.171.31.7 (release 18-10-2006 CrysAlis171 .NET)
(compiled Oct 18 2006,16:28:17)
;
_computing_data_reduction
;
CrysAlis RED, Oxford Diffraction Ltd.,
Version 1.171.31.7 (release 18-10-2006 CrysAlis171 .NET)
(compiled Oct 18 2006,16:28:17)
;
_computing_molecular_graphics
;
Ortep-3 for Windows: L. J. Farrugia, J. Appl. Cryst. 1997, 30, 565
;
_computing_structure_refinement 'SHELXL-97 (Sheldrick, 1997)'
_computing_structure_solution 'SHELXS-97 (Sheldrick, 1990)'
_diffrn_ambient_temperature 200(2)
_diffrn_detector_area_resol_mean 15.9809
_diffrn_measured_fraction_theta_full 0.994
_diffrn_measured_fraction_theta_max 0.994
_diffrn_measurement_device 'Oxford Diffraction XCalibur'
_diffrn_measurement_device_type 'Sapphire CCD detector'
_diffrn_measurement_method omega-scan
_diffrn_radiation_collimation '0.5 mm collimator'
_diffrn_radiation_monochromator graphite
_diffrn_radiation_probe x-ray
_diffrn_radiation_type MoK\a
_diffrn_radiation_wavelength 0.71073
_diffrn_reflns_av_R_equivalents 0.0295
_diffrn_reflns_av_sigmaI/netI 0.0340
_diffrn_reflns_limit_h_max 14
_diffrn_reflns_limit_h_min -13
_diffrn_reflns_limit_k_max 23
_diffrn_reflns_limit_k_min -34
_diffrn_reflns_limit_l_max 14
_diffrn_reflns_limit_l_min -14
_diffrn_reflns_number 18229
_diffrn_reflns_theta_full 27.62
_diffrn_reflns_theta_max 27.62
_diffrn_reflns_theta_min 3.78
_diffrn_source 'fine-focus sealed X-ray tube'
_diffrn_source_current 40
_diffrn_source_power 2.00
_diffrn_source_type 'Enhance (Mo) X-ray Source'
_diffrn_source_voltage 50
_exptl_absorpt_coefficient_mu 1.340
_exptl_absorpt_correction_type none
_exptl_crystal_colour yellow
_exptl_crystal_density_diffrn 1.53036
_exptl_crystal_density_method 'not measured'
_exptl_crystal_description block
_exptl_crystal_F_000 1472
_exptl_crystal_recrystallization_method 'slow isothermic diffusion of n-pentane into a solution in dichloromethane'
_exptl_crystal_size_max 0.34
_exptl_crystal_size_mid 0.24
_exptl_crystal_size_min 0.15
_refine_diff_density_max 0.483
_refine_diff_density_min -0.550
_refine_diff_density_rms 0.073
_refine_ls_abs_structure_details 'Flack H D (1983), Acta Cryst. A39, 876-881'
_refine_ls_abs_structure_Flack -0.021(14)
_refine_ls_extinction_method none
_refine_ls_goodness_of_fit_ref 1.001
_refine_ls_hydrogen_treatment constr
_refine_ls_matrix_type full
_refine_ls_number_parameters 649
_refine_ls_number_reflns 10459
_refine_ls_number_restraints 1
_refine_ls_restrained_S_all 1.001
_refine_ls_R_factor_all 0.0247
_refine_ls_R_factor_gt 0.0221
_refine_ls_shift/su_max 0.001
_refine_ls_shift/su_mean 0.000
_refine_ls_structure_factor_coef Fsqd
_refine_ls_weighting_details 'calc w=1/[\s^2^(Fo^2^)+(0.0291P)^2^+0.0000P] where P=(Fo^2^+2Fc^2^)/3'
_refine_ls_weighting_scheme calc
_refine_ls_wR_factor_gt 0.0494
_refine_ls_wR_factor_ref 0.0504
_reflns_number_gt 9832
_reflns_number_total 10459
_reflns_threshold_expression >2sigma(I)
_cod_data_source_file c2dt12107g.txt
_cod_data_source_block 1a_CCDC-000000
_cod_original_cell_volume 3135.6(2)
_cod_original_sg_symbol_Hall P2yb
_cod_original_sg_symbol_H-M 'P 21'
_cod_database_code 7018835
_kl_diffrn_measurement_detector_distance 50

loop_
_symmetry_equiv_pos_as_xyz
'x, y, z'
'-x, y+1/2, -z'

loop_
_atom_site_label
_atom_site_type_symbol
_atom_site_fract_x
_atom_site_fract_y
_atom_site_fract_z
_atom_site_U_iso_or_equiv
_atom_site_adp_type
_atom_site_occupancy
_atom_site_symmetry_multiplicity
_atom_site_calc_flag
_atom_site_refinement_flags
Pd1 Pd -0.02295(2) 0.018419(9) 0.213611(19) 0.01349(5) Uani 1 1 d .
Pd2 Pd 0.53941(2) 0.197158(9) 0.77103(2) 0.01577(5) Uani 1 1 d .
Pd3 Pd 0.52857(2) 0.274201(9) 0.07709(2) 0.01585(5) Uani 1 1 d .
Pd4 Pd -0.02465(2) 0.464742(9) 0.458663(19) 0.01407(5) Uani 1 1 d .
Cl1 Cl -0.24223(7) -0.00106(3) 0.23212(6) 0.01838(15) Uani 1 1 d .
Cl2 Cl 0.47856(7) 0.27408(3) 0.66306(7) 0.02261(16) Uani 1 1 d .
Cl3 Cl 0.75160(7) 0.25608(3) 0.09926(7) 0.02313(17) Uani 1 1 d .
Cl4 Cl -0.08950(7) 0.55115(3) 0.40591(6) 0.01855(15) Uani 1 1 d .
N1 N -0.0338(2) 0.07942(11) 0.3267(2) 0.0174(6) Uani 1 1 d .
H1 H 0.0025 0.0732 0.4036 0.021 Uiso 1 1 calc R
N2 N 0.0115(2) -0.03909(11) 0.0887(2) 0.0167(5) Uani 1 1 d .
N3 N 0.7156(2) 0.22417(11) 0.8131(2) 0.0177(6) Uani 1 1 d .
H3 H 0.7314 0.2267 0.8965 0.021 Uiso 1 1 calc R
N4 N 0.3692(3) 0.15889(11) 0.7429(2) 0.0201(6) Uani 1 1 d .
N5 N 0.5497(2) 0.31985(10) -0.0704(2) 0.0162(5) Uani 1 1 d .
H5 H 0.5237 0.3045 -0.1433 0.019 Uiso 1 1 calc R
N6 N 0.4798(3) 0.23495(12) 0.2333(2) 0.0237(6) Uani 1 1 d .
N7 N 0.1564(2) 0.48761(11) 0.4876(2) 0.0175(6) Uani 1 1 d .
H7 H 0.1796 0.4894 0.5699 0.021 Uiso 1 1 calc R
N8 N -0.2015(2) 0.43121(11) 0.4279(2) 0.0179(6) Uani 1 1 d .
C1 C -0.0224(3) 0.13349(13) 0.2897(3) 0.0193(7) Uani 1 1 d .
C2 C -0.1421(3) 0.11395(14) 0.3297(3) 0.0230(7) Uani 1 1 d .
H2A H -0.2106 0.1093 0.2673 0.028 Uiso 1 1 calc R
H2B H -0.1690 0.1248 0.4102 0.028 Uiso 1 1 calc R
C3 C 0.0572(3) 0.16660(14) 0.3755(3) 0.0245(7) Uani 1 1 d .
H3A H 0.0351 0.2022 0.3618 0.037 Uiso 1 1 calc R
H3B H 0.1453 0.1615 0.3603 0.037 Uiso 1 1 calc R
H3C H 0.0424 0.1574 0.4596 0.037 Uiso 1 1 calc R
C4 C -0.0063(4) 0.14325(15) 0.1570(3) 0.0270(8) Uani 1 1 d .
H4A H -0.0594 0.1201 0.1082 0.041 Uiso 1 1 calc R
H4B H 0.0809 0.1378 0.1387 0.041 Uiso 1 1 calc R
H4C H -0.0300 0.1782 0.1375 0.041 Uiso 1 1 calc R
C5 C 0.1583(3) 0.02931(13) 0.2005(3) 0.0180(7) Uani 1 1 d .
C6 C 0.2423(3) 0.05253(13) 0.2844(3) 0.0193(7) Uani 1 1 d .
H6 H 0.2130 0.0669 0.3566 0.023 Uiso 1 1 calc R
C7 C 0.3697(3) 0.05467(14) 0.2620(3) 0.0221(7) Uani 1 1 d .
H7B H 0.4264 0.0693 0.3209 0.026 Uiso 1 1 calc R
C8 C 0.4137(3) 0.03573(15) 0.1550(3) 0.0271(8) Uani 1 1 d .
H8 H 0.4991 0.0391 0.1381 0.033 Uiso 1 1 calc R
C9 C 0.3303(3) 0.01163(15) 0.0724(3) 0.0255(8) Uani 1 1 d .
H9 H 0.3596 -0.0025 -0.0001 0.031 Uiso 1 1 calc R
C10 C 0.2045(3) 0.00819(13) 0.0958(3) 0.0194(7) Uani 1 1 d .
C11 C 0.1106(3) -0.01768(13) 0.0099(3) 0.0203(7) Uani 1 1 d .
H11 H 0.1523 -0.0461 -0.0319 0.024 Uiso 1 1 calc R
C12 C 0.0579(3) 0.01952(16) -0.0849(3) 0.0271(8) Uani 1 1 d .
H12A H 0.0124 0.0463 -0.0447 0.041 Uiso 1 1 calc R
H12B H 0.0012 0.0017 -0.1427 0.041 Uiso 1 1 calc R
H12C H 0.1262 0.0345 -0.1282 0.041 Uiso 1 1 calc R
C13 C -0.0991(3) -0.05642(14) 0.0133(3) 0.0218(7) Uani 1 1 d .
H13A H -0.0752 -0.0847 -0.0380 0.033 Uiso 1 1 calc R
H13B H -0.1305 -0.0285 -0.0380 0.033 Uiso 1 1 calc R
H13C H -0.1642 -0.0675 0.0664 0.033 Uiso 1 1 calc R
C14 C 0.0626(3) -0.08361(13) 0.1552(3) 0.0200(7) Uani 1 1 d .
H14A H 0.0033 -0.0949 0.2140 0.030 Uiso 1 1 calc R
H14B H 0.1415 -0.0745 0.1980 0.030 Uiso 1 1 calc R
H14C H 0.0770 -0.1109 0.0976 0.030 Uiso 1 1 calc R
C15 C 0.8297(3) 0.20917(14) 0.7498(3) 0.0234(7) Uani 1 1 d .
C16 C 0.7878(3) 0.26227(14) 0.7462(3) 0.0253(7) Uani 1 1 d .
H16A H 0.7504 0.2753 0.6685 0.030 Uiso 1 1 calc R
H16B H 0.8376 0.2872 0.7947 0.030 Uiso 1 1 calc R
C17 C 0.9432(3) 0.19498(16) 0.8290(3) 0.0286(8) Uani 1 1 d .
H17A H 1.0184 0.2008 0.7843 0.043 Uiso 1 1 calc R
H17B H 0.9384 0.1592 0.8512 0.043 Uiso 1 1 calc R
H17C H 0.9464 0.2157 0.9026 0.043 Uiso 1 1 calc R
C18 C 0.8059(4) 0.17717(18) 0.6378(3) 0.0360(10) Uani 1 1 d .
H18A H 0.7255 0.1865 0.5982 0.054 Uiso 1 1 calc R
H18B H 0.8045 0.1414 0.6609 0.054 Uiso 1 1 calc R
H18C H 0.8722 0.1828 0.5817 0.054 Uiso 1 1 calc R
C19 C 0.5877(3) 0.13119(13) 0.8429(3) 0.0169(6) Uani 1 1 d .
C20 C 0.6834(3) 0.12039(13) 0.9293(3) 0.0195(7) Uani 1 1 d .
H20 H 0.7336 0.1469 0.9631 0.023 Uiso 1 1 calc R
C21 C 0.7051(3) 0.07088(14) 0.9658(3) 0.0230(7) Uani 1 1 d .
H21 H 0.7708 0.0638 1.0242 0.028 Uiso 1 1 calc R
C22 C 0.6334(3) 0.03184(13) 0.9190(3) 0.0213(7) Uani 1 1 d .
H22 H 0.6502 -0.0019 0.9445 0.026 Uiso 1 1 calc R
C23 C 0.5359(3) 0.04168(13) 0.8340(3) 0.0185(6) Uani 1 1 d .
H23 H 0.4864 0.0148 0.8011 0.022 Uiso 1 1 calc R
C24 C 0.5119(3) 0.09081(13) 0.7982(3) 0.0168(6) Uani 1 1 d .
C25 C 0.4054(3) 0.10548(13) 0.7101(3) 0.0194(7) Uani 1 1 d .
H25 H 0.3333 0.0824 0.7214 0.023 Uiso 1 1 calc R
C26 C 0.4449(3) 0.10152(16) 0.5785(3) 0.0276(8) Uani 1 1 d .
H26A H 0.3725 0.1075 0.5227 0.041 Uiso 1 1 calc R
H26B H 0.4783 0.0677 0.5644 0.041 Uiso 1 1 calc R
H26C H 0.5090 0.1269 0.5644 0.041 Uiso 1 1 calc R
C27 C 0.2799(3) 0.18054(15) 0.6505(3) 0.0280(8) Uani 1 1 d .
H27A H 0.2123 0.1564 0.6328 0.042 Uiso 1 1 calc R
H27B H 0.3228 0.1875 0.5760 0.042 Uiso 1 1 calc R
H27C H 0.2454 0.2120 0.6813 0.042 Uiso 1 1 calc R
C28 C 0.3040(3) 0.15658(15) 0.8586(3) 0.0249(8) Uani 1 1 d .
H28A H 0.2834 0.1909 0.8843 0.037 Uiso 1 1 calc R
H28B H 0.3583 0.1405 0.9214 0.037 Uiso 1 1 calc R
H28C H 0.2273 0.1368 0.8464 0.037 Uiso 1 1 calc R
C29 C 0.5273(3) 0.37539(13) -0.0703(3) 0.0205(7) Uani 1 1 d .
C30 C 0.6552(3) 0.35500(14) -0.0834(3) 0.0214(7) Uani 1 1 d .
H30A H 0.6911 0.3576 -0.1640 0.026 Uiso 1 1 calc R
H30B H 0.7160 0.3586 -0.0135 0.026 Uiso 1 1 calc R
C31 C 0.4937(4) 0.39662(16) 0.0505(3) 0.0324(9) Uani 1 1 d .
H31A H 0.5406 0.3788 0.1159 0.049 Uiso 1 1 calc R
H31B H 0.4043 0.3922 0.0603 0.049 Uiso 1 1 calc R
H31C H 0.5144 0.4327 0.0540 0.049 Uiso 1 1 calc R
C32 C 0.4586(4) 0.39717(15) -0.1801(3) 0.0309(8) Uani 1 1 d .
H32A H 0.4874 0.4318 -0.1934 0.046 Uiso 1 1 calc R
H32B H 0.3691 0.3975 -0.1672 0.046 Uiso 1 1 calc R
H32C H 0.4744 0.3764 -0.2513 0.046 Uiso 1 1 calc R
C33 C 0.3461(3) 0.28387(12) 0.0613(3) 0.0194(7) Uani 1 1 d .
C34 C 0.2737(3) 0.29564(13) -0.0444(3) 0.0215(7) Uani 1 1 d .
H34 H 0.3131 0.3007 -0.1185 0.026 Uiso 1 1 calc R
C35 C 0.1446(3) 0.29990(15) -0.0417(4) 0.0281(8) Uani 1 1 d .
H35 H 0.0967 0.3076 -0.1141 0.034 Uiso 1 1 calc R
C36 C 0.0862(3) 0.29302(16) 0.0655(4) 0.0334(9) Uani 1 1 d .
H36 H -0.0014 0.2971 0.0679 0.040 Uiso 1 1 calc R
C37 C 0.1567(3) 0.28005(16) 0.1703(4) 0.0338(9) Uani 1 1 d .
H37 H 0.1165 0.2740 0.2437 0.041 Uiso 1 1 calc R
C38 C 0.2853(3) 0.27584(15) 0.1685(3) 0.0266(7) Uani 1 1 d .
C39 C 0.3690(4) 0.26302(15) 0.2793(3) 0.0309(9) Uani 1 1 d .
H39 H 0.3230 0.2403 0.3340 0.037 Uiso 1 1 calc R
C40 C 0.4049(4) 0.31100(17) 0.3471(3) 0.0400(11) Uani 1 1 d .
H40A H 0.4567 0.3025 0.4199 0.060 Uiso 1 1 calc R
H40B H 0.3296 0.3285 0.3707 0.060 Uiso 1 1 calc R
H40C H 0.4518 0.3330 0.2945 0.060 Uiso 1 1 calc R
C41 C 0.5806(4) 0.23029(18) 0.3290(3) 0.0383(10) Uani 1 1 d .
H41A H 0.5454 0.2191 0.4048 0.057 Uiso 1 1 calc R
H41B H 0.6212 0.2632 0.3418 0.057 Uiso 1 1 calc R
H41C H 0.6419 0.2055 0.3039 0.057 Uiso 1 1 calc R
C42 C 0.4401(4) 0.18277(15) 0.1977(4) 0.0337(9) Uani 1 1 d .
H42A H 0.5082 0.1656 0.1588 0.051 Uiso 1 1 calc R
H42B H 0.3672 0.1845 0.1408 0.051 Uiso 1 1 calc R
H42C H 0.4186 0.1639 0.2702 0.051 Uiso 1 1 calc R
C43 C 0.2635(3) 0.47309(14) 0.4133(3) 0.0208(7) Uani 1 1 d .
C44 C 0.2207(3) 0.52625(14) 0.4168(3) 0.0246(7) Uani 1 1 d .
H44A H 0.2744 0.5509 0.4621 0.030 Uiso 1 1 calc R
H44B H 0.1759 0.5399 0.3433 0.030 Uiso 1 1 calc R
C45 C 0.3835(3) 0.45862(16) 0.4823(3) 0.0255(8) Uani 1 1 d .
H45A H 0.4531 0.4617 0.4288 0.038 Uiso 1 1 calc R
H45B H 0.3777 0.4236 0.5107 0.038 Uiso 1 1 calc R
H45C H 0.3973 0.4812 0.5522 0.038 Uiso 1 1 calc R
C46 C 0.2292(3) 0.44196(15) 0.3027(3) 0.0252(8) Uani 1 1 d .
H46A H 0.1502 0.4542 0.2653 0.038 Uiso 1 1 calc R
H46B H 0.2204 0.4065 0.3263 0.038 Uiso 1 1 calc R
H46C H 0.2947 0.4449 0.2445 0.038 Uiso 1 1 calc R
C47 C 0.0205(3) 0.39426(13) 0.5030(3) 0.0172(6) Uani 1 1 d .
C48 C 0.1246(3) 0.37701(13) 0.5740(3) 0.0202(7) Uani 1 1 d .
H48 H 0.1843 0.4005 0.6060 0.024 Uiso 1 1 calc R
C49 C 0.1402(3) 0.32568(14) 0.5974(3) 0.0230(7) Uani 1 1 d .
H49 H 0.2116 0.3144 0.6441 0.028 Uiso 1 1 calc R
C50 C 0.0528(3) 0.29058(15) 0.5532(3) 0.0272(8) Uani 1 1 d .
H50 H 0.0647 0.2556 0.5694 0.033 Uiso 1 1 calc R
C51 C -0.0519(3) 0.30695(14) 0.4855(3) 0.0249(7) Uani 1 1 d .
H51 H -0.1125 0.2832 0.4564 0.030 Uiso 1 1 calc R
C52 C -0.0684(3) 0.35823(13) 0.4601(3) 0.0175(6) Uani 1 1 d .
C53 C -0.1758(3) 0.37854(13) 0.3823(3) 0.0182(6) Uani 1 1 d .
H53 H -0.2506 0.3568 0.3926 0.022 Uiso 1 1 calc R
C54 C -0.1436(3) 0.37831(15) 0.2483(3) 0.0254(8) Uani 1 1 d .
H54A H -0.0774 0.4029 0.2359 0.038 Uiso 1 1 calc R
H54B H -0.2177 0.3873 0.1975 0.038 Uiso 1 1 calc R
H54C H -0.1151 0.3445 0.2260 0.038 Uiso 1 1 calc R
C55 C -0.2865(3) 0.45962(15) 0.3426(3) 0.0226(7) Uani 1 1 d .
H55A H -0.3607 0.4392 0.3225 0.034 Uiso 1 1 calc R
H55B H -0.2437 0.4671 0.2684 0.034 Uiso 1 1 calc R
H55C H -0.3111 0.4913 0.3807 0.034 Uiso 1 1 calc R
C56 C -0.2627(3) 0.42666(14) 0.5455(3) 0.0223(7) Uani 1 1 d .
H56A H -0.2683 0.4601 0.5829 0.033 Uiso 1 1 calc R
H56B H -0.2136 0.4042 0.5998 0.033 Uiso 1 1 calc R
H56C H -0.3466 0.4127 0.5311 0.033 Uiso 1 1 calc R

loop_
_atom_site_aniso_label
_atom_site_aniso_U_11
_atom_site_aniso_U_22
_atom_site_aniso_U_33
_atom_site_aniso_U_23
_atom_site_aniso_U_13
_atom_site_aniso_U_12
Pd1 0.01303(10) 0.01552(12) 0.01192(10) -0.00120(9) 0.00051(8) 0.00015(10)
Pd2 0.01469(11) 0.01628(12) 0.01604(11) 0.00018(9) -0.00213(8) 0.00033(10)
Pd3 0.01580(11) 0.01580(12) 0.01604(11) 0.00046(10) 0.00172(8) 0.00064(10)
Pd4 0.01253(11) 0.01588(12) 0.01368(10) -0.00076(9) -0.00065(8) 0.00135(9)
Cl1 0.0144(3) 0.0235(4) 0.0171(3) 0.0009(3) -0.0003(3) -0.0021(3)
Cl2 0.0278(4) 0.0210(4) 0.0186(3) 0.0020(3) -0.0030(3) 0.0033(4)
Cl3 0.0178(4) 0.0260(5) 0.0252(4) -0.0032(3) -0.0029(3) 0.0023(3)
Cl4 0.0205(4) 0.0175(4) 0.0174(3) -0.0003(3) -0.0021(3) 0.0027(3)
N1 0.0156(13) 0.0186(15) 0.0178(12) -0.0028(11) 0.0006(10) -0.0010(11)
N2 0.0156(12) 0.0205(15) 0.0139(11) 0.0021(11) -0.0023(9) -0.0044(12)
N3 0.0164(12) 0.0178(15) 0.0190(12) 0.0006(11) 0.0029(10) -0.0011(11)
N4 0.0194(14) 0.0178(15) 0.0225(13) -0.0018(11) -0.0033(11) 0.0010(12)
N5 0.0170(13) 0.0144(14) 0.0173(12) 0.0006(10) 0.0014(10) -0.0022(11)
N6 0.0288(16) 0.0218(16) 0.0210(14) 0.0063(12) 0.0068(12) 0.0016(13)
N7 0.0154(13) 0.0200(15) 0.0170(12) -0.0041(11) 0.0005(10) 0.0011(11)
N8 0.0150(13) 0.0205(15) 0.0178(13) -0.0017(11) -0.0029(10) 0.0004(11)
C1 0.0211(16) 0.0170(17) 0.0198(15) -0.0024(13) 0.0013(12) 0.0004(14)
C2 0.0173(16) 0.0239(19) 0.0281(17) -0.0077(14) 0.0036(13) 0.0029(14)
C3 0.0303(18) 0.0197(18) 0.0237(17) -0.0043(14) 0.0026(14) -0.0031(15)
C4 0.038(2) 0.0202(19) 0.0222(16) 0.0027(14) -0.0017(15) -0.0035(16)
C5 0.0191(15) 0.0180(18) 0.0171(14) 0.0005(12) 0.0016(12) 0.0014(13)
C6 0.0190(15) 0.0208(18) 0.0180(14) 0.0006(13) 0.0003(12) -0.0013(14)
C7 0.0181(16) 0.0213(18) 0.0266(16) -0.0028(14) -0.0010(13) -0.0008(14)
C8 0.0140(15) 0.032(2) 0.0360(19) -0.0038(16) 0.0077(14) -0.0029(15)
C9 0.0240(17) 0.029(2) 0.0239(16) -0.0055(15) 0.0111(13) -0.0018(15)
C10 0.0226(16) 0.0197(18) 0.0161(14) 0.0001(13) 0.0025(12) 0.0009(14)
C11 0.0223(16) 0.0219(18) 0.0174(15) -0.0011(13) 0.0067(12) -0.0037(14)
C12 0.0313(18) 0.030(2) 0.0204(15) -0.0009(16) 0.0002(13) -0.0036(18)
C13 0.0234(16) 0.0215(18) 0.0200(15) -0.0054(13) -0.0034(13) -0.0010(14)
C14 0.0227(16) 0.0170(17) 0.0202(15) -0.0015(13) 0.0012(13) -0.0001(14)
C15 0.0185(15) 0.025(2) 0.0271(16) -0.0054(14) 0.0076(13) -0.0028(14)
C16 0.0213(16) 0.023(2) 0.0324(18) 0.0013(15) 0.0062(14) -0.0052(15)
C17 0.0165(15) 0.032(2) 0.0368(18) -0.0011(17) 0.0023(13) -0.0004(16)
C18 0.033(2) 0.047(3) 0.0295(19) -0.0166(18) 0.0109(16) -0.0052(19)
C19 0.0144(14) 0.0170(17) 0.0193(14) 0.0009(13) 0.0016(11) 0.0006(13)
C20 0.0185(15) 0.0181(17) 0.0212(15) -0.0002(13) -0.0041(12) -0.0057(13)
C21 0.0194(16) 0.027(2) 0.0225(16) 0.0056(14) -0.0040(13) 0.0013(15)
C22 0.0176(15) 0.0187(18) 0.0277(16) 0.0059(13) 0.0020(13) 0.0012(13)
C23 0.0176(15) 0.0171(17) 0.0208(15) -0.0017(13) 0.0015(12) -0.0020(13)
C24 0.0133(14) 0.0205(17) 0.0169(14) 0.0002(13) 0.0025(11) -0.0019(13)
C25 0.0179(15) 0.0157(17) 0.0241(16) -0.0004(13) -0.0042(12) 0.0010(13)
C26 0.0261(18) 0.035(2) 0.0210(16) -0.0047(15) -0.0043(14) 0.0016(16)
C27 0.0227(17) 0.025(2) 0.0345(19) 0.0020(15) -0.0131(15) 0.0020(15)
C28 0.0150(15) 0.027(2) 0.0329(18) -0.0053(15) 0.0030(13) 0.0026(14)
C29 0.0211(16) 0.0142(17) 0.0267(17) 0.0021(13) 0.0065(13) -0.0015(14)
C30 0.0216(16) 0.0201(18) 0.0229(16) -0.0012(14) 0.0043(13) -0.0053(14)
C31 0.039(2) 0.022(2) 0.037(2) -0.0049(16) 0.0125(17) -0.0005(17)
C32 0.034(2) 0.0210(19) 0.037(2) 0.0073(16) -0.0008(16) 0.0029(16)
C33 0.0199(15) 0.0111(17) 0.0274(16) 0.0019(13) 0.0036(12) 0.0004(13)
C34 0.0194(16) 0.0183(18) 0.0268(16) -0.0027(14) 0.0014(13) -0.0018(14)
C35 0.0190(16) 0.022(2) 0.043(2) -0.0010(16) -0.0018(15) -0.0018(15)
C36 0.0183(17) 0.031(2) 0.052(2) -0.0007(18) 0.0106(16) -0.0004(16)
C37 0.0285(18) 0.030(2) 0.045(2) 0.0093(18) 0.0188(16) 0.0020(17)
C38 0.0274(17) 0.0217(18) 0.0314(17) 0.0043(16) 0.0095(14) 0.0020(16)
C39 0.038(2) 0.029(2) 0.0262(18) 0.0095(15) 0.0136(15) 0.0035(17)
C40 0.060(3) 0.040(3) 0.0195(17) 0.0013(17) 0.0058(18) 0.018(2)
C41 0.047(2) 0.043(3) 0.0251(18) 0.0105(18) 0.0011(17) 0.008(2)
C42 0.040(2) 0.019(2) 0.042(2) 0.0062(16) 0.0072(18) 0.0031(17)
C43 0.0156(14) 0.029(2) 0.0188(14) 0.0007(14) 0.0077(12) -0.0002(14)
C44 0.0176(15) 0.026(2) 0.0307(17) 0.0021(15) 0.0048(13) -0.0033(15)
C45 0.0146(15) 0.036(2) 0.0263(16) 0.0034(16) 0.0039(12) 0.0040(16)
C46 0.0267(17) 0.030(2) 0.0197(15) -0.0035(14) 0.0068(13) 0.0019(16)
C47 0.0168(15) 0.0183(17) 0.0166(14) -0.0023(12) 0.0026(12) -0.0017(13)
C48 0.0193(16) 0.0221(19) 0.0189(15) -0.0003(13) -0.0024(12) 0.0023(14)
C49 0.0235(17) 0.0232(19) 0.0221(16) 0.0016(14) -0.0002(13) 0.0057(15)
C50 0.0302(18) 0.0211(19) 0.0299(18) 0.0015(15) -0.0017(14) 0.0038(15)
C51 0.0283(18) 0.0218(19) 0.0242(16) 0.0004(14) -0.0014(14) -0.0023(15)
C52 0.0177(15) 0.0187(17) 0.0161(14) -0.0011(12) 0.0021(12) -0.0010(13)
C53 0.0171(15) 0.0163(17) 0.0208(15) -0.0036(13) -0.0021(12) -0.0008(13)
C54 0.0287(18) 0.031(2) 0.0163(15) -0.0045(14) -0.0034(13) 0.0028(16)
C55 0.0156(14) 0.0271(19) 0.0245(16) 0.0030(15) -0.0044(12) 0.0029(15)
C56 0.0163(15) 0.029(2) 0.0221(16) -0.0027(14) 0.0020(13) -0.0013(14)

loop_
_atom_type_symbol
_atom_type_description
_atom_type_scat_dispersion_real
_atom_type_scat_dispersion_imag
_atom_type_scat_source
C C 0.0033 0.0016 'International Tables Vol C Tables 4.2.6.8 and 6.1.1.4'
H H 0.0000 0.0000 'International Tables Vol C Tables 4.2.6.8 and 6.1.1.4'
Cl Cl 0.1484 0.1585 'International Tables Vol C Tables 4.2.6.8 and 6.1.1.4'
N N 0.0061 0.0033 'International Tables Vol C Tables 4.2.6.8 and 6.1.1.4'
Pd Pd -0.9988 1.0072 'International Tables Vol C Tables 4.2.6.8 and 6.1.1.4'

loop_
_geom_angle_atom_site_label_1
_geom_angle_atom_site_label_2
_geom_angle_atom_site_label_3
_geom_angle
C5 Pd1 N1 90.94(12)
C5 Pd1 N2 81.41(12)
N1 Pd1 N2 171.67(10)
C5 Pd1 Cl1 176.06(10)
N1 Pd1 Cl1 91.75(8)
N2 Pd1 Cl1 96.06(7)
C19 Pd2 N3 89.79(12)
C19 Pd2 N4 80.93(12)
N3 Pd2 N4 170.70(11)
C19 Pd2 Cl2 174.26(9)
N3 Pd2 Cl2 92.38(8)
N4 Pd2 Cl2 96.92(8)
C33 Pd3 N5 90.21(12)
C33 Pd3 N6 81.26(12)
N5 Pd3 N6 170.18(11)
C33 Pd3 Cl3 176.05(10)
N5 Pd3 Cl3 92.70(8)
N6 Pd3 Cl3 96.06(8)
C47 Pd4 N7 91.18(12)
C47 Pd4 N8 81.46(12)
N7 Pd4 N8 172.28(11)
C47 Pd4 Cl4 177.58(9)
N7 Pd4 Cl4 91.05(8)
N8 Pd4 Cl4 96.35(8)
C2 N1 C1 59.4(2)
C2 N1 Pd1 124.7(2)
C1 N1 Pd1 125.5(2)
C2 N1 H1 112.5
C1 N1 H1 112.5
Pd1 N1 H1 112.5
C14 N2 C13 107.4(3)
C14 N2 C11 109.1(2)
C13 N2 C11 111.1(2)
C14 N2 Pd1 108.98(18)
C13 N2 Pd1 115.3(2)
C11 N2 Pd1 104.9(2)
C16 N3 C15 59.2(2)
C16 N3 Pd2 128.4(2)
C15 N3 Pd2 124.8(2)
C16 N3 H3 111.6
C15 N3 H3 111.6
Pd2 N3 H3 111.6
C27 N4 C28 106.8(3)
C27 N4 C25 111.2(3)
C28 N4 C25 107.7(3)
C27 N4 Pd2 116.4(2)
C28 N4 Pd2 109.7(2)
C25 N4 Pd2 104.65(19)
C30 N5 C29 60.3(2)
C30 N5 Pd3 124.3(2)
C29 N5 Pd3 123.8(2)
C30 N5 H5 112.9
C29 N5 H5 112.9
Pd3 N5 H5 112.9
C41 N6 C42 107.5(3)
C41 N6 C39 111.2(3)
C42 N6 C39 108.8(3)
C41 N6 Pd3 115.0(2)
C42 N6 Pd3 108.8(2)
C39 N6 Pd3 105.4(2)
C44 N7 C43 59.7(2)
C44 N7 Pd4 126.0(2)
C43 N7 Pd4 126.2(2)
C44 N7 H7 111.8
C43 N7 H7 111.8
Pd4 N7 H7 111.8
C55 N8 C56 108.0(2)
C55 N8 C53 112.0(2)
C56 N8 C53 108.2(3)
C55 N8 Pd4 114.2(2)
C56 N8 Pd4 109.17(19)
C53 N8 Pd4 105.19(18)
C2 C1 N1 59.9(2)
C2 C1 C4 119.8(3)
N1 C1 C4 116.4(3)
C2 C1 C3 119.2(3)
N1 C1 C3 115.7(3)
C4 C1 C3 114.7(3)
C1 C2 N1 60.7(2)
C1 C2 H2A 117.7
N1 C2 H2A 117.7
C1 C2 H2B 117.7
N1 C2 H2B 117.7
H2A C2 H2B 114.8
C1 C3 H3A 109.5
C1 C3 H3B 109.5
H3A C3 H3B 109.5
C1 C3 H3C 109.5
H3A C3 H3C 109.5
H3B C3 H3C 109.5
C1 C4 H4A 109.5
C1 C4 H4B 109.5
H4A C4 H4B 109.5
C1 C4 H4C 109.5
H4A C4 H4C 109.5
H4B C4 H4C 109.5
C10 C5 C6 118.5(3)
C10 C5 Pd1 113.2(2)
C6 C5 Pd1 128.2(2)
C5 C6 C7 120.1(3)
C5 C6 H6 119.9
C7 C6 H6 119.9
C8 C7 C6 120.9(3)
C8 C7 H7B 119.6
C6 C7 H7B 119.6
C7 C8 C9 118.9(3)
C7 C8 H8 120.5
C9 C8 H8 120.5
C10 C9 C8 120.3(3)
C10 C9 H9 119.8
C8 C9 H9 119.8
C9 C10 C5 121.1(3)
C9 C10 C11 122.5(3)
C5 C10 C11 116.4(3)
C10 C11 N2 106.0(2)
C10 C11 C12 110.5(3)
N2 C11 C12 112.7(3)
C10 C11 H11 109.2
N2 C11 H11 109.2
C12 C11 H11 109.2
C11 C12 H12A 109.5
C11 C12 H12B 109.5
H12A C12 H12B 109.5
C11 C12 H12C 109.5
H12A C12 H12C 109.5
H12B C12 H12C 109.5
N2 C13 H13A 109.5
N2 C13 H13B 109.5
H13A C13 H13B 109.5
N2 C13 H13C 109.5
H13A C13 H13C 109.5
H13B C13 H13C 109.5
N2 C14 H14A 109.5
N2 C14 H14B 109.5
H14A C14 H14B 109.5
N2 C14 H14C 109.5
H14A C14 H14C 109.5
H14B C14 H14C 109.5
C16 C15 N3 60.2(2)
C16 C15 C18 118.3(3)
N3 C15 C18 115.0(3)
C16 C15 C17 119.3(3)
N3 C15 C17 117.0(3)
C18 C15 C17 115.6(3)
C15 C16 N3 60.6(2)
C15 C16 H16A 117.7
N3 C16 H16A 117.7
C15 C16 H16B 117.7
N3 C16 H16B 117.7
H16A C16 H16B 114.8
C15 C17 H17A 109.5
C15 C17 H17B 109.5
H17A C17 H17B 109.5
C15 C17 H17C 109.5
H17A C17 H17C 109.5
H17B C17 H17C 109.5
C15 C18 H18A 109.5
C15 C18 H18B 109.5
H18A C18 H18B 109.5
C15 C18 H18C 109.5
H18A C18 H18C 109.5
H18B C18 H18C 109.5
C20 C19 C24 118.3(3)
C20 C19 Pd2 128.6(3)
C24 C19 Pd2 113.1(2)
C21 C20 C19 119.9(3)
C21 C20 H20 120.0
C19 C20 H20 120.0
C22 C21 C20 121.2(3)
C22 C21 H21 119.4
C20 C21 H21 119.4
C21 C22 C23 120.1(3)
C21 C22 H22 120.0
C23 C22 H22 120.0
C24 C23 C22 119.4(3)
C24 C23 H23 120.3
C22 C23 H23 120.3
C23 C24 C19 121.0(3)
C23 C24 C25 123.3(3)
C19 C24 C25 115.6(3)
N4 C25 C24 106.3(3)
N4 C25 C26 112.1(3)
C24 C25 C26 110.6(3)
N4 C25 H25 109.2
C24 C25 H25 109.2
C26 C25 H25 109.2
C25 C26 H26A 109.5
C25 C26 H26B 109.5
H26A C26 H26B 109.5
C25 C26 H26C 109.5
H26A C26 H26C 109.5
H26B C26 H26C 109.5
N4 C27 H27A 109.5
N4 C27 H27B 109.5
H27A C27 H27B 109.5
N4 C27 H27C 109.5
H27A C27 H27C 109.5
H27B C27 H27C 109.5
N4 C28 H28A 109.5
N4 C28 H28B 109.5
H28A C28 H28B 109.5
N4 C28 H28C 109.5
H28A C28 H28C 109.5
H28B C28 H28C 109.5
N5 C29 C30 59.5(2)
N5 C29 C32 116.8(3)
C30 C29 C32 118.7(3)
N5 C29 C31 114.5(3)
C30 C29 C31 119.0(3)
C32 C29 C31 116.1(3)
N5 C30 C29 60.2(2)
N5 C30 H30A 117.8
C29 C30 H30A 117.8
N5 C30 H30B 117.8
C29 C30 H30B 117.8
H30A C30 H30B 114.9
C29 C31 H31A 109.5
C29 C31 H31B 109.5
H31A C31 H31B 109.5
C29 C31 H31C 109.5
H31A C31 H31C 109.5
H31B C31 H31C 109.5
C29 C32 H32A 109.5
C29 C32 H32B 109.5
H32A C32 H32B 109.5
C29 C32 H32C 109.5
H32A C32 H32C 109.5
H32B C32 H32C 109.5
C38 C33 C34 118.3(3)
C38 C33 Pd3 114.2(2)
C34 C33 Pd3 127.4(2)
C35 C34 C33 120.8(3)
C35 C34 H34 119.6
C33 C34 H34 119.6
C36 C35 C34 120.3(4)
C36 C35 H35 119.9
C34 C35 H35 119.9
C35 C36 C37 119.5(3)
C35 C36 H36 120.3
C37 C36 H36 120.3
C38 C37 C36 120.6(3)
C38 C37 H37 119.7
C36 C37 H37 119.7
C37 C38 C33 120.6(3)
C37 C38 C39 123.8(3)
C33 C38 C39 115.6(3)
C40 C39 N6 113.1(3)
C40 C39 C38 109.6(3)
N6 C39 C38 106.5(3)
C40 C39 H39 109.2
N6 C39 H39 109.2
C38 C39 H39 109.2
C39 C40 H40A 109.5
C39 C40 H40B 109.5
H40A C40 H40B 109.5
C39 C40 H40C 109.5
H40A C40 H40C 109.5
H40B C40 H40C 109.5
N6 C41 H41A 109.5
N6 C41 H41B 109.5
H41A C41 H41B 109.5
N6 C41 H41C 109.5
H41A C41 H41C 109.5
H41B C41 H41C 109.5
N6 C42 H42A 109.5
N6 C42 H42B 109.5
H42A C42 H42B 109.5
N6 C42 H42C 109.5
H42A C42 H42C 109.5
H42B C42 H42C 109.5
C44 C43 N7 59.6(2)
C44 C43 C46 118.6(3)
N7 C43 C46 114.9(3)
C44 C43 C45 119.0(3)
N7 C43 C45 116.7(2)
C46 C43 C45 115.9(3)
N7 C44 C43 60.8(2)
N7 C44 H44A 117.7
C43 C44 H44A 117.7
N7 C44 H44B 117.7
C43 C44 H44B 117.7
H44A C44 H44B 114.8
C43 C45 H45A 109.5
C43 C45 H45B 109.5
H45A C45 H45B 109.5
C43 C45 H45C 109.5
H45A C45 H45C 109.5
H45B C45 H45C 109.5
C43 C46 H46A 109.5
C43 C46 H46B 109.5
H46A C46 H46B 109.5
C43 C46 H46C 109.5
H46A C46 H46C 109.5
H46B C46 H46C 109.5
C48 C47 C52 118.1(3)
C48 C47 Pd4 128.3(3)
C52 C47 Pd4 113.5(2)
C49 C48 C47 120.3(3)
C49 C48 H48 119.8
C47 C48 H48 119.8
C48 C49 C50 120.9(3)
C48 C49 H49 119.6
C50 C49 H49 119.6
C51 C50 C49 119.7(4)
C51 C50 H50 120.2
C49 C50 H50 120.2
C50 C51 C52 120.2(3)
C50 C51 H51 119.9
C52 C51 H51 119.9
C51 C52 C47 120.8(3)
C51 C52 C53 123.3(3)
C47 C52 C53 115.9(3)
C52 C53 N8 106.8(2)
C52 C53 C54 110.1(3)
N8 C53 C54 112.2(3)
C52 C53 H53 109.2
N8 C53 H53 109.2
C54 C53 H53 109.2
C53 C54 H54A 109.5
C53 C54 H54B 109.5
H54A C54 H54B 109.5
C53 C54 H54C 109.5
H54A C54 H54C 109.5
H54B C54 H54C 109.5
N8 C55 H55A 109.5
N8 C55 H55B 109.5
H55A C55 H55B 109.5
N8 C55 H55C 109.5
H55A C55 H55C 109.5
H55B C55 H55C 109.5
N8 C56 H56A 109.5
N8 C56 H56B 109.5
H56A C56 H56B 109.5
N8 C56 H56C 109.5
H56A C56 H56C 109.5
H56B C56 H56C 109.5

loop_
_geom_bond_atom_site_label_1
_geom_bond_atom_site_label_2
_geom_bond_distance
Pd1 C5 1.983(3)
Pd1 N1 2.047(3)
Pd1 N2 2.099(3)
Pd1 Cl1 2.4326(8)
Pd2 C19 1.976(3)
Pd2 N3 2.056(3)
Pd2 N4 2.101(3)
Pd2 Cl2 2.4314(9)
Pd3 C33 1.978(3)
Pd3 N5 2.049(3)
Pd3 N6 2.101(3)
Pd3 Cl3 2.4460(8)
Pd4 C47 1.982(3)
Pd4 N7 2.049(3)
Pd4 N8 2.111(3)
Pd4 Cl4 2.4522(8)
N1 C2 1.483(4)
N1 C1 1.495(4)
N1 H1 0.9300
N2 C14 1.479(4)
N2 C13 1.488(4)
N2 C11 1.518(4)
N3 C16 1.491(4)
N3 C15 1.495(4)
N3 H3 0.9300
N4 C27 1.480(4)
N4 C28 1.489(4)
N4 C25 1.515(4)
N5 C30 1.480(4)
N5 C29 1.490(4)
N5 H5 0.9300
N6 C41 1.480(5)
N6 C42 1.492(5)
N6 C39 1.514(5)
N7 C44 1.479(4)
N7 C43 1.497(4)
N7 H7 0.9300
N8 C55 1.482(4)
N8 C56 1.489(4)
N8 C53 1.512(4)
C1 C2 1.476(5)
C1 C4 1.506(4)
C1 C3 1.521(5)
C2 H2A 0.9900
C2 H2B 0.9900
C3 H3A 0.9800
C3 H3B 0.9800
C3 H3C 0.9800
C4 H4A 0.9800
C4 H4B 0.9800
C4 H4C 0.9800
C5 C10 1.397(4)
C5 C6 1.402(4)
C6 C7 1.406(4)
C6 H6 0.9500
C7 C8 1.388(5)
C7 H7B 0.9500
C8 C9 1.400(5)
C8 H8 0.9500
C9 C10 1.393(4)
C9 H9 0.9500
C10 C11 1.514(4)
C11 C12 1.525(5)
C11 H11 1.0000
C12 H12A 0.9800
C12 H12B 0.9800
C12 H12C 0.9800
C13 H13A 0.9800
C13 H13B 0.9800
C13 H13C 0.9800
C14 H14A 0.9800
C14 H14B 0.9800
C14 H14C 0.9800
C15 C16 1.475(5)
C15 C18 1.509(5)
C15 C17 1.512(5)
C16 H16A 0.9900
C16 H16B 0.9900
C17 H17A 0.9800
C17 H17B 0.9800
C17 H17C 0.9800
C18 H18A 0.9800
C18 H18B 0.9800
C18 H18C 0.9800
C19 C20 1.397(4)
C19 C24 1.417(5)
C20 C21 1.387(5)
C20 H20 0.9500
C21 C22 1.374(5)
C21 H21 0.9500
C22 C23 1.395(4)
C22 H22 0.9500
C23 C24 1.380(5)
C23 H23 0.9500
C24 C25 1.515(4)
C25 C26 1.536(5)
C25 H25 1.0000
C26 H26A 0.9800
C26 H26B 0.9800
C26 H26C 0.9800
C27 H27A 0.9800
C27 H27B 0.9800
C27 H27C 0.9800
C28 H28A 0.9800
C28 H28B 0.9800
C28 H28C 0.9800
C29 C30 1.491(5)
C29 C32 1.502(5)
C29 C31 1.507(5)
C30 H30A 0.9900
C30 H30B 0.9900
C31 H31A 0.9800
C31 H31B 0.9800
C31 H31C 0.9800
C32 H32A 0.9800
C32 H32B 0.9800
C32 H32C 0.9800
C33 C38 1.396(4)
C33 C34 1.404(5)
C34 C35 1.395(5)
C34 H34 0.9500
C35 C36 1.379(5)
C35 H35 0.9500
C36 C37 1.393(6)
C36 H36 0.9500
C37 C38 1.389(5)
C37 H37 0.9500
C38 C39 1.519(5)
C39 C40 1.514(6)
C39 H39 1.0000
C40 H40A 0.9800
C40 H40B 0.9800
C40 H40C 0.9800
C41 H41A 0.9800
C41 H41B 0.9800
C41 H41C 0.9800
C42 H42A 0.9800
C42 H42B 0.9800
C42 H42C 0.9800
C43 C44 1.481(5)
C43 C46 1.502(5)
C43 C45 1.514(4)
C44 H44A 0.9900
C44 H44B 0.9900
C45 H45A 0.9800
C45 H45B 0.9800
C45 H45C 0.9800
C46 H46A 0.9800
C46 H46B 0.9800
C46 H46C 0.9800
C47 C48 1.409(4)
C47 C52 1.414(4)
C48 C49 1.391(5)
C48 H48 0.9500
C49 C50 1.392(5)
C49 H49 0.9500
C50 C51 1.388(5)
C50 H50 0.9500
C51 C52 1.395(5)
C51 H51 0.9500
C52 C53 1.503(4)
C53 C54 1.535(4)
C53 H53 1.0000
C54 H54A 0.9800
C54 H54B 0.9800
C54 H54C 0.9800
C55 H55A 0.9800
C55 H55B 0.9800
C55 H55C 0.9800
C56 H56A 0.9800
C56 H56B 0.9800
C56 H56C 0.9800

loop_
_geom_hbond_atom_site_label_D
_geom_hbond_atom_site_label_H
_geom_hbond_atom_site_label_A
_geom_hbond_distance_DH
_geom_hbond_distance_HA
_geom_hbond_distance_DA
_geom_hbond_angle_DHA
_geom_hbond_site_symmetry_A
N1 H1 Cl4 0.93 2.33 3.259(3) 175.6 2_546
N3 H3 Cl3 0.93 2.37 3.272(3) 164.2 1_556
N5 H5 Cl2 0.93 2.31 3.235(3) 171.9 1_554
N7 H7 Cl1 0.93 2.27 3.195(3) 176.0 2_556

loop_
_geom_torsion_atom_site_label_1
_geom_torsion_atom_site_label_2
_geom_torsion_atom_site_label_3
_geom_torsion_atom_site_label_4
_geom_torsion
C5 Pd1 N1 C2 145.7(3)
N2 Pd1 N1 C2 122.4(7)
Cl1 Pd1 N1 C2 -37.2(3)
C5 Pd1 N1 C1 71.2(3)
N2 Pd1 N1 C1 47.9(8)
Cl1 Pd1 N1 C1 -111.7(2)
C5 Pd1 N2 C14 81.3(2)
N1 Pd1 N2 C14 104.8(7)
Cl1 Pd1 N2 C14 -95.68(19)
C5 Pd1 N2 C13 -157.9(2)
N1 Pd1 N2 C13 -134.4(7)
Cl1 Pd1 N2 C13 25.1(2)
C5 Pd1 N2 C11 -35.42(19)
N1 Pd1 N2 C11 -11.9(8)
Cl1 Pd1 N2 C11 147.62(17)
C19 Pd2 N3 C16 148.1(3)
N4 Pd2 N3 C16 152.2(6)
Cl2 Pd2 N3 C16 -26.6(3)
C19 Pd2 N3 C15 72.3(3)
N4 Pd2 N3 C15 76.4(7)
Cl2 Pd2 N3 C15 -102.4(2)
C19 Pd2 N4 C27 -161.1(3)
N3 Pd2 N4 C27 -165.3(6)
Cl2 Pd2 N4 C27 13.5(2)
C19 Pd2 N4 C28 77.5(2)
N3 Pd2 N4 C28 73.3(7)
Cl2 Pd2 N4 C28 -107.9(2)
C19 Pd2 N4 C25 -37.86(19)
N3 Pd2 N4 C25 -42.0(7)
Cl2 Pd2 N4 C25 136.76(18)
C33 Pd3 N5 C30 144.3(3)
N6 Pd3 N5 C30 114.7(7)
Cl3 Pd3 N5 C30 -38.4(2)
C33 Pd3 N5 C29 69.6(3)
N6 Pd3 N5 C29 40.0(8)
Cl3 Pd3 N5 C29 -113.1(2)
C33 Pd3 N6 C41 -157.1(3)
N5 Pd3 N6 C41 -127.1(6)
Cl3 Pd3 N6 C41 25.8(3)
C33 Pd3 N6 C42 82.4(2)
N5 Pd3 N6 C42 112.3(7)
Cl3 Pd3 N6 C42 -94.7(2)
C33 Pd3 N6 C39 -34.2(2)
N5 Pd3 N6 C39 -4.2(8)
Cl3 Pd3 N6 C39 148.7(2)
C47 Pd4 N7 C44 143.9(3)
N8 Pd4 N7 C44 126.6(7)
Cl4 Pd4 N7 C44 -37.0(3)
C47 Pd4 N7 C43 67.9(3)
N8 Pd4 N7 C43 50.6(9)
Cl4 Pd4 N7 C43 -113.0(3)
C47 Pd4 N8 C55 -157.0(2)
N7 Pd4 N8 C55 -139.4(7)
Cl4 Pd4 N8 C55 24.1(2)
C47 Pd4 N8 C56 82.1(2)
N7 Pd4 N8 C56 99.6(8)
Cl4 Pd4 N8 C56 -96.9(2)
C47 Pd4 N8 C53 -33.82(19)
N7 Pd4 N8 C53 -16.3(9)
Cl4 Pd4 N8 C53 147.21(17)
Pd1 N1 C1 C2 113.0(3)
C2 N1 C1 C4 -110.6(3)
Pd1 N1 C1 C4 2.3(4)
C2 N1 C1 C3 110.3(3)
Pd1 N1 C1 C3 -136.7(2)
C4 C1 C2 N1 105.1(3)
C3 C1 C2 N1 -104.4(3)
Pd1 N1 C2 C1 -114.3(3)
N1 Pd1 C5 C10 -157.1(3)
N2 Pd1 C5 C10 19.5(2)
Cl1 Pd1 C5 C10 69.8(14)
N1 Pd1 C5 C6 26.5(3)
N2 Pd1 C5 C6 -156.9(3)
Cl1 Pd1 C5 C6 -106.6(13)
C10 C5 C6 C7 0.6(5)
Pd1 C5 C6 C7 176.8(3)
C5 C6 C7 C8 2.5(5)
C6 C7 C8 C9 -3.8(6)
C7 C8 C9 C10 2.0(6)
C8 C9 C10 C5 1.2(6)
C8 C9 C10 C11 -179.7(3)
C6 C5 C10 C9 -2.4(5)
Pd1 C5 C10 C9 -179.2(3)
C6 C5 C10 C11 178.4(3)
Pd1 C5 C10 C11 1.6(4)
C9 C10 C11 N2 149.5(3)
C5 C10 C11 N2 -31.3(4)
C9 C10 C11 C12 -88.0(4)
C5 C10 C11 C12 91.2(3)
C14 N2 C11 C10 -73.3(3)
C13 N2 C11 C10 168.5(3)
Pd1 N2 C11 C10 43.3(3)
C14 N2 C11 C12 165.6(3)
C13 N2 C11 C12 47.5(4)
Pd1 N2 C11 C12 -77.8(3)
Pd2 N3 C15 C16 117.8(3)
C16 N3 C15 C18 -109.6(4)
Pd2 N3 C15 C18 8.2(4)
C16 N3 C15 C17 109.9(4)
Pd2 N3 C15 C17 -132.3(3)
C18 C15 C16 N3 104.2(3)
C17 C15 C16 N3 -106.2(3)
Pd2 N3 C16 C15 -112.1(3)
N3 Pd2 C19 C20 22.9(3)
N4 Pd2 C19 C20 -156.4(3)
Cl2 Pd2 C19 C20 135.2(8)
N3 Pd2 C19 C24 -157.4(2)
N4 Pd2 C19 C24 23.3(2)
Cl2 Pd2 C19 C24 -45.1(10)
C24 C19 C20 C21 2.4(5)
Pd2 C19 C20 C21 -177.9(2)
C19 C20 C21 C22 -0.4(5)
C20 C21 C22 C23 -0.6(5)
C21 C22 C23 C24 -0.4(5)
C22 C23 C24 C19 2.4(5)
C22 C23 C24 C25 -177.7(3)
C20 C19 C24 C23 -3.4(4)
Pd2 C19 C24 C23 176.9(2)
C20 C19 C24 C25 176.7(3)
Pd2 C19 C24 C25 -3.0(3)
C27 N4 C25 C24 170.6(3)
C28 N4 C25 C24 -72.7(3)
Pd2 N4 C25 C24 44.1(3)
C27 N4 C25 C26 49.6(4)
C28 N4 C25 C26 166.3(3)
Pd2 N4 C25 C26 -76.9(3)
C23 C24 C25 N4 151.3(3)
C19 C24 C25 N4 -28.8(4)
C23 C24 C25 C26 -86.8(4)
C19 C24 C25 C26 93.1(3)
Pd3 N5 C29 C30 113.5(3)
C30 N5 C29 C32 109.0(3)
Pd3 N5 C29 C32 -137.4(3)
C30 N5 C29 C31 -110.4(3)
Pd3 N5 C29 C31 3.1(4)
Pd3 N5 C30 C29 -112.7(3)
C32 C29 C30 N5 -105.9(3)
C31 C29 C30 N5 103.0(3)
N5 Pd3 C33 C38 -156.6(3)
N6 Pd3 C33 C38 18.5(3)
Cl3 Pd3 C33 C38 65.9(15)
N5 Pd3 C33 C34 26.0(3)
N6 Pd3 C33 C34 -158.8(3)
Cl3 Pd3 C33 C34 -111.4(13)
C38 C33 C34 C35 0.9(5)
Pd3 C33 C34 C35 178.2(3)
C33 C34 C35 C36 0.6(6)
C34 C35 C36 C37 -2.2(6)
C35 C36 C37 C38 2.4(6)
C36 C37 C38 C33 -0.9(6)
C36 C37 C38 C39 178.6(4)
C34 C33 C38 C37 -0.8(6)
Pd3 C33 C38 C37 -178.4(3)
C34 C33 C38 C39 179.7(3)
Pd3 C33 C38 C39 2.1(4)
C41 N6 C39 C40 47.1(4)
C42 N6 C39 C40 165.3(3)
Pd3 N6 C39 C40 -78.1(3)
C41 N6 C39 C38 167.6(3)
C42 N6 C39 C38 -74.3(4)
Pd3 N6 C39 C38 42.3(3)
C37 C38 C39 C40 -87.7(5)
C33 C38 C39 C40 91.8(4)
C37 C38 C39 N6 149.7(4)
C33 C38 C39 N6 -30.8(4)
Pd4 N7 C43 C44 114.5(3)
C44 N7 C43 C46 -109.8(3)
Pd4 N7 C43 C46 4.8(4)
C44 N7 C43 C45 109.6(4)
Pd4 N7 C43 C45 -135.9(3)
Pd4 N7 C44 C43 -114.9(3)
C46 C43 C44 N7 103.7(3)
C45 C43 C44 N7 -105.6(3)
N7 Pd4 C47 C48 22.3(3)
N8 Pd4 C47 C48 -160.0(3)
Cl4 Pd4 C47 C48 -135(2)
N7 Pd4 C47 C52 -160.4(2)
N8 Pd4 C47 C52 17.3(2)
Cl4 Pd4 C47 C52 43(2)
C52 C47 C48 C49 1.9(5)
Pd4 C47 C48 C49 179.0(2)
C47 C48 C49 C50 -1.1(5)
C48 C49 C50 C51 -0.4(5)
C49 C50 C51 C52 1.1(5)
C50 C51 C52 C47 -0.3(5)
C50 C51 C52 C53 176.9(3)
C48 C47 C52 C51 -1.1(5)
Pd4 C47 C52 C51 -178.7(2)
C48 C47 C52 C53 -178.5(3)
Pd4 C47 C52 C53 3.9(3)
C51 C52 C53 N8 150.2(3)
C47 C52 C53 N8 -32.5(4)
C51 C52 C53 C54 -87.7(4)
C47 C52 C53 C54 89.6(3)
C55 N8 C53 C52 167.4(3)
C56 N8 C53 C52 -73.7(3)
Pd4 N8 C53 C52 42.9(3)
C55 N8 C53 C54 46.7(3)
C56 N8 C53 C54 165.6(3)
Pd4 N8 C53 C54 -77.8(3)
